data_7121691
loop_
_publ_author_name
'Martin, N. P.'
'M\"arz, J'
'Feuchter, H.'
'Duval, S.'
'Roussel, P.'
'Henry, N.'
'Ikeda-Ohno, A'
'Loiseau, T.'
'Volkringer, C.'

_publ_section_title
;
 Synthesis and structural characterization of the first neptunium based
 metal-organic frameworks incorporating {Np<sub>6</sub>O<sub>8</sub>}
 hexanuclear clusters.
;
_journal_issue 51
_journal_name_full 'Chemical communications (Cambridge, England)'
_journal_page_first 6979
_journal_page_last 6982
_journal_paper_doi 10.1039/c8cc03121e
_journal_volume 54
_journal_year 2018
_chemical_formula_moiety '0.5(C336 O140 Th24)'
_chemical_formula_sum 'C168 O70 Th12'
_chemical_formula_weight 5922.16
_space_group_crystal_system cubic
_space_group_IT_number 225
_space_group_name_Hall '-F 4 2 3'
_space_group_name_H-M_alt 'F m -3 m'
_symmetry_space_group_name_Hall '-F 4 2 3'
_symmetry_space_group_name_H-M 'F m -3 m'
_audit_creation_date 2017-01-27
_audit_creation_method
;
Olex2 1.2
(compiled 2016.09.09 svn.r3337 for OlexSys, GUI svn.r5227)
;
_audit_update_record
;
2018-04-17 deposited with the CCDC.
2018-05-16 downloaded from the CCDC.
;
_cell_angle_alpha 90
_cell_angle_beta 90
_cell_angle_gamma 90
_cell_formula_units_Z 2
_cell_length_a 27.9960(15)
_cell_length_b 27.9960(15)
_cell_length_c 27.9960(15)
_cell_measurement_reflns_used 8826
_cell_measurement_temperature 299.18
_cell_measurement_theta_max 29.177
_cell_measurement_theta_min 2.413
_cell_volume 21943(2)
_computing_cell_refinement 'SAINT v8.34A (Bruker, 2013)'
_computing_data_reduction 'SAINT v8.34A (Bruker, 2013)'
_computing_molecular_graphics 'Olex2 (Dolomanov et al., 2009)'
_computing_publication_material 'Olex2 (Dolomanov et al., 2009)'
_computing_structure_refinement 'ShelXL (Sheldrick, 2015)'
_diffrn_ambient_temperature 299.18
_diffrn_detector 'Bruker APEX2 area detector'
_diffrn_detector_area_resol_mean 7.9
_diffrn_detector_type 'CCD area detector'
_diffrn_measured_fraction_theta_full 1.000
_diffrn_measured_fraction_theta_max 1.000
_diffrn_measurement_device 'three-circle diffractometer'
_diffrn_measurement_device_type 'Bruker APEX-II CCD'
_diffrn_measurement_method '\f and \w scans'
_diffrn_radiation_monochromator 'mirror optics'
_diffrn_radiation_probe x-ray
_diffrn_radiation_type MoK\a
_diffrn_radiation_wavelength 0.71073
_diffrn_reflns_av_R_equivalents 0.0686
_diffrn_reflns_av_unetI/netI 0.0233
_diffrn_reflns_Laue_measured_fraction_full 1.000
_diffrn_reflns_Laue_measured_fraction_max 1.000
_diffrn_reflns_limit_h_max 39
_diffrn_reflns_limit_h_min -33
_diffrn_reflns_limit_k_max 30
_diffrn_reflns_limit_k_min -39
_diffrn_reflns_limit_l_max 39
_diffrn_reflns_limit_l_min -27
_diffrn_reflns_number 40250
_diffrn_reflns_point_group_measured_fraction_full 1.000
_diffrn_reflns_point_group_measured_fraction_max 1.000
_diffrn_reflns_theta_full 26.000
_diffrn_reflns_theta_max 30.429
_diffrn_reflns_theta_min 1.260
_diffrn_source 'microfocus sealed X-ray tube'
_diffrn_source_type 'Incoatec I\ms'
_diffrn_standards_number 0
_exptl_absorpt_coefficient_mu 4.085
_exptl_absorpt_correction_T_max 0.7461
_exptl_absorpt_correction_T_min 0.5893
_exptl_absorpt_correction_type multi-scan
_exptl_absorpt_process_details
;
SADABS-2014/5 (Bruker,2014/5) was used for absorption correction.
wR2(int) was 0.1388 before and 0.0562 after correction.
The Ratio of minimum to maximum transmission is 0.7898.
The \l/2 correction factor is 0.00150.
;
_exptl_crystal_colour colourless
_exptl_crystal_colour_primary colourless
_exptl_crystal_density_diffrn 0.896
_exptl_crystal_description octahedral
_exptl_crystal_F_000 5296
_exptl_crystal_size_max 0.162
_exptl_crystal_size_mid 0.158
_exptl_crystal_size_min 0.141
_refine_diff_density_max 2.448
_refine_diff_density_min -1.683
_refine_diff_density_rms 0.276
_refine_ls_extinction_method none
_refine_ls_goodness_of_fit_ref 1.302
_refine_ls_hydrogen_treatment undef
_refine_ls_matrix_type full
_refine_ls_number_parameters 41
_refine_ls_number_reflns 1704
_refine_ls_number_restraints 0
_refine_ls_restrained_S_all 1.302
_refine_ls_R_factor_all 0.0611
_refine_ls_R_factor_gt 0.0445
_refine_ls_shift/su_max 0.001
_refine_ls_shift/su_mean 0.000
_refine_ls_structure_factor_coef Fsqd
_refine_ls_weighting_details 'w=1/[\s^2^(Fo^2^)+(0.0777P)^2^+200.0672P] where P=(Fo^2^+2Fc^2^)/3'
_refine_ls_weighting_scheme calc
_refine_ls_wR_factor_gt 0.1371
_refine_ls_wR_factor_ref 0.1508
_reflns_Friedel_coverage 0.000
_reflns_number_gt 1394
_reflns_number_total 1704
_reflns_threshold_expression 'I > 2\s(I)'
_cod_data_source_file c8cc03121e2.cif
_cod_data_source_block 1516fm-3m_a
_cod_depositor_comments 'Adding full bibliography for 7121688--7121693.cif.'
_cod_original_cell_volume 21943(4)
_cod_database_code 7121691
_shelx_space_group_comment
;
The symmetry employed for this shelxl refinement is uniquely defined
by the following loop, which should always be used as a source of
symmetry information in preference to the above space-group names.
They are only intended as comments.
;
_olex2_refinement_description
;
1. Others
 Sof(O1B)=0.16667*(1-FVAR(2))
 Sof(O1A)=0.16667*FVAR(2)
 Fixed Sof: C2B(0.25) C3B(0.25) C3A(0.25) C2A(0.25) O1W(0.0625)
;
_shelx_shelxl_version_number 2014/7
_olex2_submission_special_instructions 'No special instructions were received'

loop_
_space_group_symop_operation_xyz
'x, y, z'
'-x, -y, z'
'-x, y, -z'
'x, -y, -z'
'z, x, y'
'z, -x, -y'
'-z, -x, y'
'-z, x, -y'
'y, z, x'
'-y, z, -x'
'y, -z, -x'
'-y, -z, x'
'y, x, -z'
'-y, -x, -z'
'y, -x, z'
'-y, x, z'
'x, z, -y'
'-x, z, y'
'-x, -z, -y'
'x, -z, y'
'z, y, -x'
'z, -y, x'
'-z, y, x'
'-z, -y, -x'
'x, y+1/2, z+1/2'
'-x, -y+1/2, z+1/2'
'-x, y+1/2, -z+1/2'
'x, -y+1/2, -z+1/2'
'z, x+1/2, y+1/2'
'z, -x+1/2, -y+1/2'
'-z, -x+1/2, y+1/2'
'-z, x+1/2, -y+1/2'
'y, z+1/2, x+1/2'
'-y, z+1/2, -x+1/2'
'y, -z+1/2, -x+1/2'
'-y, -z+1/2, x+1/2'
'y, x+1/2, -z+1/2'
'-y, -x+1/2, -z+1/2'
'y, -x+1/2, z+1/2'
'-y, x+1/2, z+1/2'
'x, z+1/2, -y+1/2'
'-x, z+1/2, y+1/2'
'-x, -z+1/2, -y+1/2'
'x, -z+1/2, y+1/2'
'z, y+1/2, -x+1/2'
'z, -y+1/2, x+1/2'
'-z, y+1/2, x+1/2'
'-z, -y+1/2, -x+1/2'
'x+1/2, y, z+1/2'
'-x+1/2, -y, z+1/2'
'-x+1/2, y, -z+1/2'
'x+1/2, -y, -z+1/2'
'z+1/2, x, y+1/2'
'z+1/2, -x, -y+1/2'
'-z+1/2, -x, y+1/2'
'-z+1/2, x, -y+1/2'
'y+1/2, z, x+1/2'
'-y+1/2, z, -x+1/2'
'y+1/2, -z, -x+1/2'
'-y+1/2, -z, x+1/2'
'y+1/2, x, -z+1/2'
'-y+1/2, -x, -z+1/2'
'y+1/2, -x, z+1/2'
'-y+1/2, x, z+1/2'
'x+1/2, z, -y+1/2'
'-x+1/2, z, y+1/2'
'-x+1/2, -z, -y+1/2'
'x+1/2, -z, y+1/2'
'z+1/2, y, -x+1/2'
'z+1/2, -y, x+1/2'
'-z+1/2, y, x+1/2'
'-z+1/2, -y, -x+1/2'
'x+1/2, y+1/2, z'
'-x+1/2, -y+1/2, z'
'-x+1/2, y+1/2, -z'
'x+1/2, -y+1/2, -z'
'z+1/2, x+1/2, y'
'z+1/2, -x+1/2, -y'
'-z+1/2, -x+1/2, y'
'-z+1/2, x+1/2, -y'
'y+1/2, z+1/2, x'
'-y+1/2, z+1/2, -x'
'y+1/2, -z+1/2, -x'
'-y+1/2, -z+1/2, x'
'y+1/2, x+1/2, -z'
'-y+1/2, -x+1/2, -z'
'y+1/2, -x+1/2, z'
'-y+1/2, x+1/2, z'
'x+1/2, z+1/2, -y'
'-x+1/2, z+1/2, y'
'-x+1/2, -z+1/2, -y'
'x+1/2, -z+1/2, y'
'z+1/2, y+1/2, -x'
'z+1/2, -y+1/2, x'
'-z+1/2, y+1/2, x'
'-z+1/2, -y+1/2, -x'
'-x, -y, -z'
'x, y, -z'
'x, -y, z'
'-x, y, z'
'-z, -x, -y'
'-z, x, y'
'z, x, -y'
'z, -x, y'
'-y, -z, -x'
'y, -z, x'
'-y, z, x'
'y, z, -x'
'-y, -x, z'
'y, x, z'
'-y, x, -z'
'y, -x, -z'
'-x, -z, y'
'x, -z, -y'
'x, z, y'
'-x, z, -y'
'-z, -y, x'
'-z, y, -x'
'z, -y, -x'
'z, y, x'
'-x, -y+1/2, -z+1/2'
'x, y+1/2, -z+1/2'
'x, -y+1/2, z+1/2'
'-x, y+1/2, z+1/2'
'-z, -x+1/2, -y+1/2'
'-z, x+1/2, y+1/2'
'z, x+1/2, -y+1/2'
'z, -x+1/2, y+1/2'
'-y, -z+1/2, -x+1/2'
'y, -z+1/2, x+1/2'
'-y, z+1/2, x+1/2'
'y, z+1/2, -x+1/2'
'-y, -x+1/2, z+1/2'
'y, x+1/2, z+1/2'
'-y, x+1/2, -z+1/2'
'y, -x+1/2, -z+1/2'
'-x, -z+1/2, y+1/2'
'x, -z+1/2, -y+1/2'
'x, z+1/2, y+1/2'
'-x, z+1/2, -y+1/2'
'-z, -y+1/2, x+1/2'
'-z, y+1/2, -x+1/2'
'z, -y+1/2, -x+1/2'
'z, y+1/2, x+1/2'
'-x+1/2, -y, -z+1/2'
'x+1/2, y, -z+1/2'
'x+1/2, -y, z+1/2'
'-x+1/2, y, z+1/2'
'-z+1/2, -x, -y+1/2'
'-z+1/2, x, y+1/2'
'z+1/2, x, -y+1/2'
'z+1/2, -x, y+1/2'
'-y+1/2, -z, -x+1/2'
'y+1/2, -z, x+1/2'
'-y+1/2, z, x+1/2'
'y+1/2, z, -x+1/2'
'-y+1/2, -x, z+1/2'
'y+1/2, x, z+1/2'
'-y+1/2, x, -z+1/2'
'y+1/2, -x, -z+1/2'
'-x+1/2, -z, y+1/2'
'x+1/2, -z, -y+1/2'
'x+1/2, z, y+1/2'
'-x+1/2, z, -y+1/2'
'-z+1/2, -y, x+1/2'
'-z+1/2, y, -x+1/2'
'z+1/2, -y, -x+1/2'
'z+1/2, y, x+1/2'
'-x+1/2, -y+1/2, -z'
'x+1/2, y+1/2, -z'
'x+1/2, -y+1/2, z'
'-x+1/2, y+1/2, z'
'-z+1/2, -x+1/2, -y'
'-z+1/2, x+1/2, y'
'z+1/2, x+1/2, -y'
'z+1/2, -x+1/2, y'
'-y+1/2, -z+1/2, -x'
'y+1/2, -z+1/2, x'
'-y+1/2, z+1/2, x'
'y+1/2, z+1/2, -x'
'-y+1/2, -x+1/2, z'
'y+1/2, x+1/2, z'
'-y+1/2, x+1/2, -z'
'y+1/2, -x+1/2, -z'
'-x+1/2, -z+1/2, y'
'x+1/2, -z+1/2, -y'
'x+1/2, z+1/2, y'
'-x+1/2, z+1/2, -y'
'-z+1/2, -y+1/2, x'
'-z+1/2, y+1/2, -x'
'z+1/2, -y+1/2, -x'
'z+1/2, y+1/2, x'

loop_
_atom_site_label
_atom_site_type_symbol
_atom_site_fract_x
_atom_site_fract_y
_atom_site_fract_z
_atom_site_U_iso_or_equiv
_atom_site_adp_type
_atom_site_occupancy
_atom_site_site_symmetry_order
_atom_site_calc_flag
_atom_site_refinement_flags_posn
_atom_site_refinement_flags_adp
_atom_site_refinement_flags_occupancy
_atom_site_disorder_assembly
_atom_site_disorder_group
Th1 Th 0.5000 0.39968(2) 0.5000 0.02057(18) Uani 1 8 d S T P . .
O2 O 0.4202(2) 0.3632(2) 0.5000 0.0592(19) Uani 1 2 d S T P A .
C5 C 0.3774(3) 0.3774(3) 0.5000 0.051(3) Uani 1 4 d S T P . .
C1 C 0.3394(3) 0.3394(3) 0.5000 0.065(4) Uani 1 4 d S T P A .
C4 C 0.2686(5) 0.2686(5) 0.5000 0.090(6) Uiso 1 4 d S T P . .
O1B O 0.5540(4) 0.4460(4) 0.4460(4) 0.015(4) Uiso 0.49(4) 6 d S T P A 2
C2B C 0.3502(9) 0.2933(9) 0.5000 0.064(6) Uiso 0.5 2 d S T P A 2
C3B C 0.3144(10) 0.2573(10) 0.5000 0.071(6) Uiso 0.5 2 d S T P A 2
O1A O 0.5398(4) 0.4602(4) 0.4602(4) 0.019(4) Uiso 0.51(4) 6 d S T P A 1
C3A C 0.3115(12) 0.2601(12) 0.5276(11) 0.060(7) Uiso 0.25 1 d . . . A 1
C2A C 0.3476(10) 0.2966(10) 0.5259(9) 0.046(5) Uiso 0.25 1 d . . . A 1
O1W O 0.5000 0.3037(9) 0.5000 0.047(6) Uiso 0.5 8 d S T P A .

loop_
_atom_site_aniso_label
_atom_site_aniso_U_11
_atom_site_aniso_U_22
_atom_site_aniso_U_33
_atom_site_aniso_U_23
_atom_site_aniso_U_13
_atom_site_aniso_U_12
Th1 0.0235(2) 0.0148(2) 0.0235(2) 0.000 0.000 0.000
O2 0.044(4) 0.038(3) 0.096(6) 0.000 0.000 -0.025(3)
C5 0.044(5) 0.044(5) 0.067(9) 0.000 0.000 -0.032(6)
C1 0.040(4) 0.040(4) 0.116(14) 0.000 0.000 -0.020(6)

loop_
_atom_type_symbol
_atom_type_description
_atom_type_scat_dispersion_real
_atom_type_scat_dispersion_imag
_atom_type_scat_source
C C 0.0033 0.0016 'International Tables Vol C Tables 4.2.6.8 and 6.1.1.4'
O O 0.0106 0.0060 'International Tables Vol C Tables 4.2.6.8 and 6.1.1.4'
Th Th -7.2400 8.8979 'International Tables Vol C Tables 4.2.6.8 and 6.1.1.4'

loop_
_geom_angle_atom_site_label_1
_geom_angle_atom_site_label_2
_geom_angle_atom_site_label_3
_geom_angle
_geom_angle_site_symmetry_1
_geom_angle_site_symmetry_3
O2 Th1 Th1 159.55(17) 23_655 101_666
O2 Th1 Th1 69.55(17) 21_556 101_666
O2 Th1 Th1 107.09(11) . 101_666
O2 Th1 Th1 107.09(11) 3_656 101_666
O2 Th1 O2 80.06(13) 23_655 3_656
O2 Th1 O2 130.9(3) 23_655 21_556
O2 Th1 O2 130.9(3) . 3_656
O2 Th1 O2 80.06(13) 21_556 3_656
O2 Th1 O2 80.06(13) . 23_655
O2 Th1 O2 80.06(13) . 21_556
O2 Th1 O1B 139.95(6) 23_655 98_556
O2 Th1 O1B 70.5(3) . 3_656
O2 Th1 O1B 70.5(3) 21_556 3_656
O2 Th1 O1B 70.5(3) 21_556 98_556
O2 Th1 O1B 70.5(3) 3_656 .
O2 Th1 O1B 139.95(6) 3_656 3_656
O2 Th1 O1B 139.94(6) . .
O2 Th1 O1B 139.95(6) 3_656 100_655
O2 Th1 O1B 70.5(3) 23_655 .
O2 Th1 O1B 70.5(3) 3_656 98_556
O2 Th1 O1B 139.95(6) 23_655 3_656
O2 Th1 O1B 70.5(3) . 100_655
O2 Th1 O1B 139.94(6) . 98_556
O2 Th1 O1B 70.5(3) 23_655 100_655
O2 Th1 O1B 139.95(6) 21_556 100_655
O2 Th1 O1B 139.95(6) 21_556 .
O2 Th1 O1W 65.45(17) . .
O2 Th1 O1W 65.45(17) 21_556 .
O2 Th1 O1W 65.45(17) 23_655 .
O2 Th1 O1W 65.45(17) 3_656 .
O1B Th1 Th1 37.4(2) 3_656 101_666
O1B Th1 Th1 93.4(3) . 101_666
O1B Th1 Th1 37.4(2) 98_556 101_666
O1B Th1 Th1 93.4(3) 100_655 101_666
O1B Th1 O1B 74.4(4) 100_655 .
O1B Th1 O1B 74.4(4) 98_556 .
O1B Th1 O1B 74.4(4) 100_655 3_656
O1B Th1 O1B 74.4(4) 98_556 3_656
O1B Th1 O1B 117.4(8) 98_556 100_655
O1B Th1 O1B 117.4(8) 3_656 .
O1B Th1 O1W 121.3(4) . .
O1B Th1 O1W 121.3(4) 3_656 .
O1B Th1 O1W 121.3(4) 98_556 .
O1B Th1 O1W 121.3(4) 100_655 .
O1A Th1 Th1 79.8(4) 100_655 101_666
O1A Th1 Th1 30.88(11) 3_656 101_666
O1A Th1 Th1 30.88(11) 98_556 101_666
O1A Th1 Th1 79.8(4) . 101_666
O1A Th1 O2 137.93(18) . .
O1A Th1 O2 82.3(4) 98_556 21_556
O1A Th1 O2 82.3(4) 98_556 3_656
O1A Th1 O2 137.93(18) 98_556 .
O1A Th1 O2 137.93(18) 100_655 21_556
O1A Th1 O2 82.3(4) 3_656 .
O1A Th1 O2 137.93(18) 100_655 3_656
O1A Th1 O2 82.3(4) 100_655 .
O1A Th1 O2 82.3(4) 3_656 21_556
O1A Th1 O2 82.3(4) . 23_655
O1A Th1 O2 82.3(4) . 3_656
O1A Th1 O2 137.93(18) 98_556 23_655
O1A Th1 O2 137.93(18) 3_656 3_656
O1A Th1 O2 137.93(18) 3_656 23_655
O1A Th1 O2 82.3(4) 100_655 23_655
O1A Th1 O2 137.93(18) . 21_556
O1A Th1 O1A 85.9(10) . 3_656
O1A Th1 O1A 57.6(6) . 100_655
O1A Th1 O1A 57.6(6) . 98_556
O1A Th1 O1A 57.6(6) 98_556 3_656
O1A Th1 O1A 85.9(10) 98_556 100_655
O1A Th1 O1A 57.6(6) 3_656 100_655
O1A Th1 O1W 137.1(5) 3_656 .
O1A Th1 O1W 137.1(5) 98_556 .
O1A Th1 O1W 137.1(5) 100_655 .
O1A Th1 O1W 137.1(5) . .
O1W Th1 Th1 135.000(1) . 101_666
C5 O2 Th1 137.1(6) . .
O2 C5 O2 126.8(10) 13_556 .
O2 C5 C1 116.6(5) 13_556 .
O2 C5 C1 116.6(5) . .
C2B C1 C5 121.8(12) . .
C2B C1 C5 121.8(12) 13_556 .
C2B C1 C2B 116(2) 13_556 .
C2A C1 C5 118.8(12) 13_556 .
C2A C1 C5 118.8(12) 110 .
C2A C1 C5 118.8(12) . .
C2A C1 C5 118.8(12) 98_556 .
C2A C1 C2A 61(2) . 98_556
C2A C1 C2A 122(2) 98_556 110
C2A C1 C2A 122(2) . 13_556
C2A C1 C2A 91(2) 13_556 98_556
C2A C1 C2A 91(2) . 110
C2A C1 C2A 61(2) 13_556 110
C3B C4 C4 121.1(15) 13_556 169_556
C3B C4 C4 121.1(15) . 169_556
C3B C4 C3B 118(3) . 13_556
C3A C4 C4 118.0(15) 98_556 169_556
C3A C4 C4 118.0(15) . 169_556
C3A C4 C4 118.0(16) 13_556 169_556
C3A C4 C4 118.0(16) 110 169_556
C3A C4 C3A 89(3) . 110
C3A C4 C3A 124(3) 110 98_556
C3A C4 C3A 89(3) 13_556 98_556
C3A C4 C3A 124(3) . 13_556
C3A C4 C3A 64(2) 110 13_556
C3A C4 C3A 64(2) . 98_556
Th1 O1B Th1 105.2(5) 105_666 5
Th1 O1B Th1 105.2(5) . 105_666
Th1 O1B Th1 105.2(5) . 5
C1 C2B C3B 122(2) . .
C4 C3B C2B 121(2) . .
Th1 O1A Th1 118.2(2) 105_666 5
Th1 O1A Th1 118.2(2) . 105_666
Th1 O1A Th1 118.2(2) . 5
C4 C3A C3A 57.8(12) . 98_556
C4 C3A C3A 45.3(13) . 110
C3A C3A C3A 90.005(2) 98_556 110
C2A C3A C4 117(3) . .
C2A C3A C3A 89.6(17) . 110
C2A C3A C3A 88.1(16) . 98_556
C1 C2A C3A 120(2) . .
C1 C2A C2A 44.6(11) . 110
C1 C2A C2A 59.3(10) . 98_556
C3A C2A C2A 91.9(16) . 98_556
C3A C2A C2A 90.3(17) . 110
C2A C2A C2A 90.000(1) 98_556 110

loop_
_geom_bond_atom_site_label_1
_geom_bond_atom_site_label_2
_geom_bond_distance
_geom_bond_site_symmetry_2
Th1 Th1 3.9717(6) 101_666
Th1 O2 2.456(6) 21_556
Th1 O2 2.456(6) .
Th1 O2 2.456(6) 23_655
Th1 O2 2.456(6) 3_656
Th1 O1B 2.500(8) 100_655
Th1 O1B 2.500(8) 98_556
Th1 O1B 2.500(8) .
Th1 O1B 2.500(8) 3_656
Th1 O1A 2.314(3) 98_556
Th1 O1A 2.314(3) .
Th1 O1A 2.314(3) 100_655
Th1 O1A 2.314(3) 3_656
Th1 O1W 2.69(3) .
O2 C5 1.261(9) .
C5 O2 1.261(9) 13_556
C5 C1 1.507(16) .
C1 C2B 1.32(3) 13_556
C1 C2B 1.32(3) .
C1 C2A 1.42(3) 13_556
C1 C2A 1.42(3) 110
C1 C2A 1.42(3) 98_556
C1 C2A 1.42(3) .
C4 C4 1.47(4) 169_556
C4 C3B 1.32(3) .
C4 C3B 1.32(3) 13_556
C4 C3A 1.45(3) 98_556
C4 C3A 1.45(3) 13_556
C4 C3A 1.45(3) .
C4 C3A 1.45(3) 110
O1B Th1 2.500(8) 105_666
O1B Th1 2.500(8) 5
C2B C3B 1.42(4) .
O1A Th1 2.314(3) 105_666
O1A Th1 2.314(3) 5
C3A C3A 1.55(6) 98_556
C3A C3A 2.04(6) 110
C3A C2A 1.44(4) .
C2A C2A 1.45(5) 98_556
C2A C2A 2.02(5) 110

loop_
_geom_torsion_atom_site_label_1
_geom_torsion_atom_site_label_2
_geom_torsion_atom_site_label_3
_geom_torsion_atom_site_label_4
_geom_torsion
_geom_torsion_site_symmetry_1
_geom_torsion_site_symmetry_4
Th1 O2 C5 O2 0.0 . 13_556
Th1 O2 C5 C1 180.0 . .
O2 C5 C1 C2B 180.0 13_556 .
O2 C5 C1 C2B 180.0 . 13_556
O2 C5 C1 C2B 0.0 13_556 13_556
O2 C5 C1 C2B 0.0 . .
O2 C5 C1 C2A -35.7(12) 13_556 110
O2 C5 C1 C2A 144.3(12) 13_556 98_556
O2 C5 C1 C2A -144.3(12) . 13_556
O2 C5 C1 C2A 35.7(12) . .
O2 C5 C1 C2A -35.7(12) . 98_556
O2 C5 C1 C2A 35.7(12) 13_556 13_556
O2 C5 C1 C2A 144.3(12) . 110
O2 C5 C1 C2A -144.3(12) 13_556 .
C5 C1 C2B C3B 180.0 . .
C5 C1 C2A C3A 178.5(19) . .
C5 C1 C2A C2A -109.1(10) . 98_556
C5 C1 C2A C2A 123.8(15) . 110
C1 C2B C3B C4 0.0 . .
C4 C4 C3B C2B 180.0 169_556 .
C4 C4 C3A C3A -121.8(18) 169_556 110
C4 C4 C3A C3A 109.6(13) 169_556 98_556
C4 C4 C3A C2A 178.6(18) 169_556 .
C4 C3A C2A C1 3(4) . .
C4 C3A C2A C2A 38(2) . 110
C4 C3A C2A C2A -52(2) . 98_556
C2B C1 C2B C3B 0.0 13_556 .
C3B C4 C3B C2B 0.0 13_556 .
C3A C4 C3A C3A 129(2) 98_556 110
C3A C4 C3A C3A -70.4(13) 13_556 98_556
C3A C4 C3A C3A 58.2(18) 13_556 110
C3A C4 C3A C3A -129(2) 110 98_556
C3A C4 C3A C2A 69(3) 98_556 .
C3A C4 C3A C2A -60(3) 110 .
C3A C4 C3A C2A -1.4(18) 13_556 .
C3A C3A C2A C1 55.1(19) 98_556 .
C3A C3A C2A C1 -34.9(19) 110 .
C3A C3A C2A C2A -0.003(0) 110 110
C3A C3A C2A C2A -90.01(6) 110 98_556
C3A C3A C2A C2A 90.01(5) 98_556 110
C3A C3A C2A C2A 0.002(4) 98_556 98_556
C2A C1 C2A C3A -72(3) 98_556 .
C2A C1 C2A C3A 55(3) 110 .
C2A C1 C2A C3A -1.5(19) 13_556 .
C2A C1 C2A C2A 70.9(10) 13_556 98_556
C2A C1 C2A C2A -56.1(15) 13_556 110
C2A C1 C2A C2A -127.1(18) 98_556 110
C2A C1 C2A C2A 127.1(18) 110 98_556
